data_1530888
loop_
_publ_author_name
'Torardi, C.C.'
'Zhang, J.-H.'
'Reiff, W.M.'
'Lazar, K.'
'Cox, D.E.'

_publ_section_title
;
 Further aspects of the structure and magnetism of the layered compound Fe
 Cl Mo O4; Moessbauer spectroscopy, susceptibility and powder neutron
 diffraction studies
;
_journal_name_full 'Journal of Solid State Chemistry'
_journal_page_first 105
_journal_page_last 115
_journal_volume 66
_journal_year 1987
_chemical_formula_sum 'Cl Fe Mo O4'
_chemical_name_systematic 'Fe Cl Mo O4'
_space_group_IT_number 129
_symmetry_space_group_name_Hall '-P 4a 2a'
_symmetry_space_group_name_H-M 'P 4/n m m :2'
_cell_angle_alpha 90
_cell_angle_beta 90
_cell_angle_gamma 90
_cell_formula_units_Z 2
_cell_length_a 6.6849
_cell_length_b 6.6849
_cell_length_c 5.0887
_cell_volume 227.403
_citation_journal_id_ASTM JSSCBI
_cod_data_source_file Torardi_JSSCBI_1987_1373.cif
_cod_data_source_block Cl1Fe1Mo1O4
_cod_original_cell_volume 227.4032
_cod_original_formula_sum 'Cl1 Fe1 Mo1 O4'
_cod_database_code 1530888

loop_
_symmetry_equiv_pos_as_xyz
x,y,z
-y+1/2,x,z
-x+1/2,-y+1/2,z
y,-x+1/2,z
x+1/2,-y,-z
y+1/2,x+1/2,-z
-x,y+1/2,-z
-y,-x,-z
-x,-y,-z
y-1/2,-x,-z
x-1/2,y-1/2,-z
-y,x-1/2,-z
-x-1/2,y,z
-y-1/2,-x-1/2,z
x,-y-1/2,z
y,x,z

loop_
_atom_site_label
_atom_site_type_symbol
_atom_site_fract_x
_atom_site_fract_y
_atom_site_fract_z
_atom_site_occupancy
_atom_site_U_iso_or_equiv
Mo1 Mo+6 0.75 0.25 0 1 0.0
O1 O-2 0.25 0.9608 0.2067 1 0.0
Cl1 Cl-1 0.25 0.25 0.7091 1 0.0
Fe1 Fe+3 0.25 0.25 0.2704 1 0.0
